data_1546340
loop_
_publ_author_name
'Gair, Joe J.'
'Haines, Brandon E.'
'Filatov, Alexander S.'
'Musaev, D. G.'
'Lewis, Jared C.'

_publ_section_title
;
 Mono-N-Protected Amino Acid Ligands Stabilize Dimeric Palladium(II)
 Complexes of Importance to C-H Functionalization
;
_journal_name_full 'Chem. Sci.'
_journal_paper_doi 10.1039/C7SC01674C
_journal_year 2017
_chemical_formula_moiety '2(C13 H17.5 Cl0.5 N2 O3 Pd)'
_chemical_formula_sum 'C26 H35 Cl N4 O6 Pd2'
_chemical_formula_weight 747.83
_space_group_crystal_system monoclinic
_space_group_IT_number 15
_space_group_name_Hall '-C 2yc'
_space_group_name_H-M_alt 'C 1 2/c 1'
_symmetry_space_group_name_Hall '-C 2yc'
_symmetry_space_group_name_H-M 'C 1 2/c 1'
_atom_sites_solution_hydrogens mixed
_atom_sites_solution_primary dual
_atom_sites_solution_secondary difmap
_audit_creation_date 2016-12-28
_audit_creation_method
;
Olex2 1.2
(compiled 2016.11.30 svn.r3356 for OlexSys, GUI svn.r5269)
;
_audit_update_record
;
2017-04-15 deposited with the CCDC.
2017-06-16 downloaded from the CCDC.
;
_cell_angle_alpha 90
_cell_angle_beta 96.7390(10)
_cell_angle_gamma 90
_cell_formula_units_Z 8
_cell_length_a 19.2982(5)
_cell_length_b 16.4180(5)
_cell_length_c 19.7030(6)
_cell_measurement_reflns_used 9954
_cell_measurement_temperature 100(2)
_cell_measurement_theta_max 18.45
_cell_measurement_theta_min 2.25
_cell_volume 6199.5(3)
_computing_cell_refinement 'SAINT V.8.35A (Bruker AXS Inc., 2013)'
_computing_data_collection 'APEX3 v.2015.9-0 (Bruker AXS Inc., 2015)'
_computing_data_reduction 'SAINT V.8.35A (Bruker AXS Inc., 2013)'
_computing_molecular_graphics
;
OLEX2: a complete structure solution, refinement and analysis program 
Dolomanov et al., 2009

Mercury: visualization and analysis of crystal structures
Macrae, et al., 2006

O. V. Dolomanov, L. J. Bourhis, R. J. Gildea, J. A. K. Howard and H. Puschmann.
J. Appl. Cryst. (2009). 42, 339-341;

C. F. Macrae, P. R. Edgington, P. McCabe, E. Pidcock, G. P. Shields, R. Taylor,
M. Towler and J. van de Streek, J. Appl. Cryst. (2006). 39, 453-457.
;
_computing_publication_material
;
 APEX3 v.2015.5-2 (Bruker AXS Inc., 2015)
 OLEX2 (Dolomanov et al., 2009)
;
_computing_structure_refinement 'XL-2014/7 (Sheldrick, 2015b)'
_computing_structure_solution 'XT 2014/5 (Sheldrick, 2015a)'
_diffrn_ambient_temperature 100(2)
_diffrn_detector_area_resol_mean 10.4167
_diffrn_detector_type 'APEXII CCD area detector'
_diffrn_measured_fraction_theta_full 0.986
_diffrn_measured_fraction_theta_max 0.974
_diffrn_measurement_device_type 'Bruker D8 fixed-chi'
_diffrn_measurement_method 'phi rotation'
_diffrn_radiation_collimation '0.2 mm sinlge-pinhole'
_diffrn_radiation_monochromator 'Silicon 111'
_diffrn_radiation_probe x-ray
_diffrn_radiation_type synchrotron
_diffrn_radiation_wavelength 0.41328
_diffrn_reflns_av_R_equivalents 0.1001
_diffrn_reflns_av_unetI/netI 0.0708
_diffrn_reflns_Laue_measured_fraction_full 0.986
_diffrn_reflns_Laue_measured_fraction_max 0.974
_diffrn_reflns_limit_h_max 22
_diffrn_reflns_limit_h_min -29
_diffrn_reflns_limit_k_max 25
_diffrn_reflns_limit_k_min -25
_diffrn_reflns_limit_l_max 30
_diffrn_reflns_limit_l_min -30
_diffrn_reflns_number 85500
_diffrn_reflns_point_group_measured_fraction_full 0.986
_diffrn_reflns_point_group_measured_fraction_max 0.974
_diffrn_reflns_theta_full 14.357
_diffrn_reflns_theta_max 18.875
_diffrn_reflns_theta_min 1.086
_diffrn_source synchrotron
_diffrn_source_type 'Insertion Device, Station 15 ID-B, APS, Argonne Nat'l Lab'
_diffrn_standards_number 0
_exptl_absorpt_coefficient_mu 1.630
_exptl_absorpt_correction_T_max 0.7443
_exptl_absorpt_correction_T_min 0.6334
_exptl_absorpt_correction_type multi-scan
_exptl_absorpt_process_details
;
SADABS-2014/2 (Bruker,2014/2) was used for absorption correction.
wR2(int) was 0.1561 before and 0.0870 after correction.
The Ratio of minimum to maximum transmission is 0.8510.
The \l/2 correction factor is 0.00150.
;
_exptl_crystal_colour yellow
_exptl_crystal_colour_primary yellow
_exptl_crystal_density_diffrn 1.602
_exptl_crystal_description block
_exptl_crystal_F_000 3008
_exptl_crystal_size_max 0.04
_exptl_crystal_size_mid 0.03
_exptl_crystal_size_min 0.02
_refine_diff_density_max 1.058
_refine_diff_density_min -1.094
_refine_diff_density_rms 0.134
_refine_ls_extinction_method none
_refine_ls_goodness_of_fit_ref 1.022
_refine_ls_hydrogen_treatment mixed
_refine_ls_matrix_type full
_refine_ls_number_parameters 373
_refine_ls_number_reflns 12148
_refine_ls_number_restraints 2
_refine_ls_restrained_S_all 1.022
_refine_ls_R_factor_all 0.0663
_refine_ls_R_factor_gt 0.0402
_refine_ls_shift/su_max 0.003
_refine_ls_shift/su_mean 0.000
_refine_ls_structure_factor_coef Fsqd
_refine_ls_weighting_details 'w=1/[\s^2^(Fo^2^)+(0.0310P)^2^+2.4065P] where P=(Fo^2^+2Fc^2^)/3'
_refine_ls_weighting_scheme calc
_refine_ls_wR_factor_gt 0.0831
_refine_ls_wR_factor_ref 0.0921
_reflns_Friedel_coverage 0.000
_reflns_number_gt 8921
_reflns_number_total 12148
_reflns_threshold_expression 'I > 2\s(I)'
_cod_data_source_file c7sc01674c6.cif
_cod_data_source_block complex_15
_cod_database_code 1546340
_shelx_space_group_comment
;
The symmetry employed for this shelxl refinement is uniquely defined
by the following loop, which should always be used as a source of
symmetry information in preference to the above space-group names.
They are only intended as comments.
;
_shelx_estimated_absorpt_t_max 0.968
_shelx_estimated_absorpt_t_min 0.938
_olex2_refinement_description
;
1. Fixed Uiso
 At 1.2 times of:
  All C(H) groups, All C(H,H) groups, All N(H) groups
 At 1.5 times of:
  All C(H,H,H) groups
2. Restrained distances
 N4-H4A
 0.88 with sigma of 0.02
 N2-H2
 0.88 with sigma of 0.02
3. Others
 Fixed Sof: Cl1(0.5) H5(0.5) Cl2(0.5) H18(0.5)
4.a Secondary CH2 refined with riding coordinates:
 C7(H7A,H7B), C11(H11A,H11B), C20(H20A,H20B), C24(H24A,H24B)
4.b Aromatic/amide H refined with riding coordinates:
 C2(H2A), C3(H3), C4(H4), C5(H5), C15(H15), C16(H16), C17(H17), C18(H18)
4.c Idealised Me refined as rotating group:
 C8(H8A,H8B,H8C), C9(H9A,H9B,H9C), C13(H13A,H13B,H13C), C21(H21A,H21B,H21C),
 C22(H22A,H22B,H22C), C26(H26A,H26B,H26C)
;
_shelx_shelxl_version_number 2016/6
_olex2_submission_special_instructions 'No special instructions were received'

loop_
_space_group_symop_operation_xyz
'x, y, z'
'-x, y, -z+1/2'
'x+1/2, y+1/2, z'
'-x+1/2, y+1/2, -z+1/2'
'-x, -y, -z'
'x, -y, z-1/2'
'-x+1/2, -y+1/2, -z'
'x+1/2, -y+1/2, z-1/2'

loop_
_atom_site_label
_atom_site_type_symbol
_atom_site_fract_x
_atom_site_fract_y
_atom_site_fract_z
_atom_site_U_iso_or_equiv
_atom_site_adp_type
_atom_site_occupancy
_atom_site_site_symmetry_order
_atom_site_calc_flag
_atom_site_refinement_flags_posn
_atom_site_refinement_flags_occupancy
_atom_site_disorder_assembly
_atom_site_disorder_group
Pd1 Pd 0.57502(2) 0.87001(2) 0.73455(2) 0.01732(5) Uani 1 1 d . . . .
Cl1 Cl 0.66229(7) 1.18566(8) 0.69811(8) 0.0315(3) Uani 0.5 1 d . P A 1
O1 O 0.53229(10) 0.79513(11) 0.65733(9) 0.0240(4) Uani 1 1 d . . . .
O2 O 0.42634(10) 0.77373(11) 0.69113(9) 0.0238(4) Uani 1 1 d . . . .
O3 O 0.34940(12) 0.72544(14) 0.49007(11) 0.0397(5) Uani 1 1 d . . . .
N1 N 0.63303(11) 0.94609(14) 0.80223(11) 0.0223(4) Uani 1 1 d . . . .
N2 N 0.39289(12) 0.66213(14) 0.58729(11) 0.0207(4) Uani 1 1 d D . . .
H2 H 0.3854(16) 0.6264(15) 0.6170(13) 0.025 Uiso 1 1 d DR . . .
C1 C 0.58619(14) 0.95925(16) 0.67034(13) 0.0219(5) Uani 1 1 d . . . .
C2 C 0.57385(15) 0.95533(19) 0.59893(14) 0.0289(6) Uani 1 1 d . . . .
H2A H 0.558034 0.906087 0.576991 0.035 Uiso 1 1 calc R . . .
C3 C 0.58498(18) 1.0245(2) 0.56015(17) 0.0385(8) Uani 1 1 d . . . .
H3 H 0.575571 1.022087 0.511773 0.046 Uiso 1 1 calc R . . .
C4 C 0.60915(18) 1.0955(2) 0.59055(19) 0.0445(9) Uani 1 1 d . . . .
H4 H 0.616546 1.141872 0.563531 0.053 Uiso 1 1 calc R . . .
C5 C 0.62293(18) 1.0992(2) 0.66201(19) 0.0407(8) Uani 1 1 d . . . .
H5 H 0.640873 1.147868 0.683398 0.049 Uiso 0.5 1 calc R P A 2
C6 C 0.61046(16) 1.03195(17) 0.70161(15) 0.0283(6) Uani 1 1 d . . . .
C7 C 0.61969(18) 1.03126(17) 0.77844(15) 0.0326(7) Uani 1 1 d . . . .
H7A H 0.659444 1.066499 0.795920 0.039 Uiso 1 1 calc R . . .
H7B H 0.577113 1.052457 0.795854 0.039 Uiso 1 1 calc R . . .
C8 C 0.70745(15) 0.9249(2) 0.79877(17) 0.0358(7) Uani 1 1 d . . . .
H8A H 0.715366 0.867781 0.811828 0.054 Uiso 1 1 calc GR . . .
H8B H 0.737295 0.959899 0.830164 0.054 Uiso 1 1 calc GR . . .
H8C H 0.718748 0.933133 0.752043 0.054 Uiso 1 1 calc GR . . .
C9 C 0.61888(16) 0.9393(2) 0.87459(13) 0.0311(6) Uani 1 1 d . . . .
H9A H 0.569011 0.947809 0.877283 0.047 Uiso 1 1 calc GR . . .
H9B H 0.645878 0.980699 0.902111 0.047 Uiso 1 1 calc GR . . .
H9C H 0.632431 0.885040 0.892065 0.047 Uiso 1 1 calc GR . . .
C10 C 0.47243(14) 0.76203(15) 0.65267(12) 0.0197(5) Uani 1 1 d . . . .
C11 C 0.45930(14) 0.70369(17) 0.59275(13) 0.0241(5) Uani 1 1 d . . . .
H11A H 0.462294 0.734512 0.550007 0.029 Uiso 1 1 calc R . . .
H11B H 0.496911 0.662357 0.596665 0.029 Uiso 1 1 calc R . . .
C12 C 0.34232(15) 0.67669(18) 0.53585(14) 0.0267(6) Uani 1 1 d . . . .
C13 C 0.27731(17) 0.6259(2) 0.53648(19) 0.0434(9) Uani 1 1 d . . . .
H13A H 0.236141 0.661194 0.529382 0.065 Uiso 1 1 calc GR . . .
H13B H 0.278374 0.598195 0.580645 0.065 Uiso 1 1 calc GR . . .
H13C H 0.275156 0.585311 0.499826 0.065 Uiso 1 1 calc GR . . .
Pd2 Pd 0.52565(2) 0.47686(2) 0.82386(2) 0.01586(5) Uani 1 1 d . . . .
Cl2 Cl 0.56169(8) 0.15682(8) 0.90914(7) 0.0275(3) Uani 0.5 1 d . P B 1
O4 O 0.60181(9) 0.55190(11) 0.79337(9) 0.0208(4) Uani 1 1 d . . . .
O5 O 0.54988(9) 0.57377(11) 0.68624(9) 0.0202(4) Uani 1 1 d . . . .
O6 O 0.70429(11) 0.57773(13) 0.60917(11) 0.0335(5) Uani 1 1 d . . . .
N3 N 0.45951(11) 0.39938(13) 0.86773(10) 0.0191(4) Uani 1 1 d . . . .
N4 N 0.64963(12) 0.68100(14) 0.65774(12) 0.0232(5) Uani 1 1 d D . . .
H4A H 0.6194(14) 0.7197(15) 0.6481(15) 0.028 Uiso 1 1 d DR . . .
C14 C 0.59141(13) 0.38617(16) 0.84246(12) 0.0195(5) Uani 1 1 d . . . .
C15 C 0.66385(13) 0.38903(17) 0.84252(13) 0.0230(5) Uani 1 1 d . . . .
H15 H 0.686033 0.438840 0.833407 0.028 Uiso 1 1 calc R . . .
C16 C 0.70341(15) 0.31856(19) 0.85600(15) 0.0308(6) Uani 1 1 d . . . .
H16 H 0.752481 0.320415 0.854995 0.037 Uiso 1 1 calc R . . .
C17 C 0.67191(17) 0.24572(19) 0.87087(18) 0.0389(8) Uani 1 1 d . . . .
H17 H 0.699081 0.197800 0.879615 0.047 Uiso 1 1 calc R . . .
C18 C 0.60011(17) 0.24371(19) 0.87281(19) 0.0398(8) Uani 1 1 d . . . .
H18 H 0.578480 0.194536 0.884574 0.048 Uiso 0.5 1 calc R P B 2
C19 C 0.55976(15) 0.31269(17) 0.85777(15) 0.0265(6) Uani 1 1 d . . . .
C20 C 0.48201(15) 0.31407(17) 0.85528(17) 0.0318(7) Uani 1 1 d . . . .
H20A H 0.460297 0.295134 0.810006 0.038 Uiso 1 1 calc R . . .
H20B H 0.467056 0.277288 0.890627 0.038 Uiso 1 1 calc R . . .
C21 C 0.38403(13) 0.40723(17) 0.84433(13) 0.0224(5) Uani 1 1 d . . . .
H21A H 0.367673 0.460993 0.857070 0.034 Uiso 1 1 calc GR . . .
H21B H 0.358292 0.364867 0.865893 0.034 Uiso 1 1 calc GR . . .
H21C H 0.376186 0.401021 0.794556 0.034 Uiso 1 1 calc GR . . .
C22 C 0.47021(15) 0.4175(2) 0.94211(13) 0.0324(7) Uani 1 1 d . . . .
H22A H 0.519505 0.409836 0.959368 0.049 Uiso 1 1 calc GR . . .
H22B H 0.441513 0.380643 0.966225 0.049 Uiso 1 1 calc GR . . .
H22C H 0.456679 0.473985 0.949807 0.049 Uiso 1 1 calc GR . . .
C23 C 0.59683(13) 0.58509(15) 0.73464(12) 0.0187(5) Uani 1 1 d . . . .
C24 C 0.65612(14) 0.64362(17) 0.72449(13) 0.0232(5) Uani 1 1 d . . . .
H24A H 0.657651 0.686966 0.759571 0.028 Uiso 1 1 calc R . . .
H24B H 0.700868 0.613602 0.731679 0.028 Uiso 1 1 calc R . . .
C25 C 0.67113(14) 0.64192(18) 0.60368(14) 0.0255(6) Uani 1 1 d . . . .
C26 C 0.65509(17) 0.6849(2) 0.53609(15) 0.0368(7) Uani 1 1 d . . . .
H26A H 0.696269 0.715392 0.525876 0.055 Uiso 1 1 calc GR . . .
H26B H 0.616054 0.722562 0.538421 0.055 Uiso 1 1 calc GR . . .
H26C H 0.642515 0.644643 0.500001 0.055 Uiso 1 1 calc GR . . .

loop_
_atom_site_aniso_label
_atom_site_aniso_U_11
_atom_site_aniso_U_22
_atom_site_aniso_U_33
_atom_site_aniso_U_23
_atom_site_aniso_U_13
_atom_site_aniso_U_12
Pd1 0.02033(10) 0.01837(9) 0.01329(8) -0.00004(6) 0.00213(6) -0.00221(7)
Cl1 0.0270(7) 0.0164(6) 0.0483(9) 0.0068(6) -0.0067(6) -0.0023(5)
O1 0.0314(11) 0.0236(9) 0.0170(8) -0.0039(7) 0.0024(7) -0.0060(8)
O2 0.0304(11) 0.0227(9) 0.0188(9) -0.0055(7) 0.0045(7) -0.0007(8)
O3 0.0336(13) 0.0460(14) 0.0396(12) 0.0225(11) 0.0042(9) 0.0071(10)
N1 0.0204(11) 0.0262(11) 0.0199(10) -0.0038(9) 0.0006(8) -0.0016(9)
N2 0.0253(12) 0.0201(11) 0.0161(10) 0.0007(8) 0.0006(8) -0.0029(8)
C1 0.0198(13) 0.0242(13) 0.0220(12) 0.0055(10) 0.0046(9) -0.0005(10)
C2 0.0304(16) 0.0332(15) 0.0240(13) 0.0048(11) 0.0066(11) -0.0048(12)
C3 0.0364(18) 0.050(2) 0.0307(16) 0.0192(14) 0.0111(13) -0.0032(15)
C4 0.0385(19) 0.044(2) 0.052(2) 0.0269(17) 0.0108(16) -0.0044(15)
C5 0.041(2) 0.0252(16) 0.055(2) 0.0101(14) 0.0020(16) -0.0076(13)
C6 0.0292(16) 0.0229(14) 0.0325(15) 0.0025(11) 0.0017(12) -0.0032(11)
C7 0.0431(18) 0.0202(14) 0.0339(16) -0.0090(11) 0.0016(13) -0.0045(12)
C8 0.0194(14) 0.0472(19) 0.0406(17) -0.0134(15) 0.0024(12) -0.0002(13)
C9 0.0337(16) 0.0435(18) 0.0157(12) -0.0093(11) 0.0009(11) -0.0021(13)
C10 0.0272(14) 0.0169(11) 0.0149(10) -0.0020(9) 0.0017(9) -0.0009(9)
C11 0.0273(14) 0.0282(14) 0.0169(11) -0.0061(10) 0.0034(10) -0.0054(11)
C12 0.0260(14) 0.0297(15) 0.0249(13) 0.0048(11) 0.0055(11) 0.0041(11)
C13 0.0240(17) 0.059(2) 0.046(2) 0.0173(17) -0.0011(14) -0.0068(15)
Pd2 0.01457(9) 0.01814(9) 0.01510(8) 0.00140(6) 0.00274(6) 0.00253(6)
Cl2 0.0324(7) 0.0145(6) 0.0362(7) 0.0007(5) 0.0061(6) 0.0047(5)
O4 0.0190(9) 0.0235(9) 0.0205(9) 0.0009(7) 0.0047(7) -0.0014(7)
O5 0.0193(9) 0.0217(9) 0.0197(8) -0.0019(7) 0.0029(7) -0.0063(7)
O6 0.0321(12) 0.0353(12) 0.0347(11) -0.0046(9) 0.0110(9) -0.0010(9)
N3 0.0161(10) 0.0217(10) 0.0194(10) 0.0053(8) 0.0013(8) 0.0025(8)
N4 0.0198(11) 0.0226(11) 0.0277(11) 0.0009(9) 0.0050(9) -0.0063(8)
C14 0.0177(12) 0.0235(12) 0.0169(11) -0.0025(9) -0.0001(9) 0.0058(9)
C15 0.0169(13) 0.0295(14) 0.0226(12) -0.0010(10) 0.0027(9) 0.0045(10)
C16 0.0213(14) 0.0399(17) 0.0302(14) -0.0042(13) -0.0008(11) 0.0106(12)
C17 0.0321(18) 0.0274(16) 0.055(2) -0.0038(14) -0.0039(14) 0.0144(13)
C18 0.0295(17) 0.0245(15) 0.064(2) 0.0031(15) -0.0007(15) 0.0042(12)
C19 0.0239(14) 0.0215(13) 0.0328(15) -0.0028(11) -0.0014(11) 0.0053(10)
C20 0.0207(14) 0.0204(13) 0.0523(19) 0.0016(13) -0.0047(12) -0.0005(10)
C21 0.0153(12) 0.0281(14) 0.0237(12) 0.0048(10) 0.0021(9) 0.0011(10)
C22 0.0258(15) 0.054(2) 0.0176(12) 0.0045(12) 0.0024(10) -0.0074(13)
C23 0.0192(12) 0.0170(11) 0.0208(11) -0.0021(9) 0.0066(9) -0.0002(9)
C24 0.0224(14) 0.0268(14) 0.0209(12) -0.0021(10) 0.0043(10) -0.0085(10)
C25 0.0197(14) 0.0323(15) 0.0248(13) -0.0008(11) 0.0036(10) -0.0104(11)
C26 0.0310(17) 0.052(2) 0.0269(15) 0.0055(14) 0.0018(12) -0.0099(14)

loop_
_atom_type_symbol
_atom_type_description
_atom_type_scat_dispersion_real
_atom_type_scat_dispersion_imag
_atom_type_scat_source
C C 0.0000 0.0010 'International Tables Vol C Tables 4.2.6.8 and 6.1.1.4'
H H 0.0000 0.0000 'International Tables Vol C Tables 4.2.6.8 and 6.1.1.4'
Cl Cl 0.0550 0.0530 'International Tables Vol C Tables 4.2.6.8 and 6.1.1.4'
N N 0.0010 0.0010 'International Tables Vol C Tables 4.2.6.8 and 6.1.1.4'
O O 0.0020 0.0020 'International Tables Vol C Tables 4.2.6.8 and 6.1.1.4'
Pd Pd -0.5290 2.5730 'International Tables Vol C Tables 4.2.6.8 and 6.1.1.4'

loop_
_geom_angle_atom_site_label_1
_geom_angle_atom_site_label_2
_geom_angle_atom_site_label_3
_geom_angle
_geom_angle_site_symmetry_1
_geom_angle_site_symmetry_3
O1 Pd1 Pd1 80.71(5) . 2_656
O1 Pd1 O2 91.63(7) . 2_656
O1 Pd1 N1 169.72(8) . .
O2 Pd1 Pd1 77.02(5) 2_656 2_656
N1 Pd1 Pd1 109.26(6) . 2_656
N1 Pd1 O2 93.09(8) . 2_656
C1 Pd1 Pd1 108.02(8) . 2_656
C1 Pd1 O1 91.96(10) . .
C1 Pd1 O2 174.23(10) . 2_656
C1 Pd1 N1 82.65(10) . .
C10 O1 Pd1 126.35(16) . .
C10 O2 Pd1 126.20(17) . 2_656
C7 N1 Pd1 107.77(16) . .
C7 N1 C8 109.7(2) . .
C7 N1 C9 109.1(2) . .
C8 N1 Pd1 106.45(17) . .
C8 N1 C9 108.3(2) . .
C9 N1 Pd1 115.37(17) . .
C11 N2 H2 120(2) . .
C12 N2 H2 118(2) . .
C12 N2 C11 122.1(2) . .
C2 C1 Pd1 126.4(2) . .
C6 C1 Pd1 114.2(2) . .
C6 C1 C2 119.4(2) . .
C1 C2 H2A 120.3 . .
C3 C2 C1 119.5(3) . .
C3 C2 H2A 120.3 . .
C2 C3 H3 119.4 . .
C4 C3 C2 121.3(3) . .
C4 C3 H3 119.4 . .
C3 C4 H4 120.3 . .
C3 C4 C5 119.4(3) . .
C5 C4 H4 120.3 . .
C4 C5 Cl1 118.2(3) . .
C4 C5 H5 119.9 . .
C6 C5 Cl1 121.3(3) . .
C6 C5 C4 120.3(3) . .
C6 C5 H5 119.9 . .
C1 C6 C7 115.5(2) . .
C5 C6 C1 120.1(3) . .
C5 C6 C7 124.3(3) . .
N1 C7 C6 108.7(2) . .
N1 C7 H7A 110.0 . .
N1 C7 H7B 110.0 . .
C6 C7 H7A 110.0 . .
C6 C7 H7B 110.0 . .
H7A C7 H7B 108.3 . .
N1 C8 H8A 109.5 . .
N1 C8 H8B 109.5 . .
N1 C8 H8C 109.5 . .
H8A C8 H8B 109.5 . .
H8A C8 H8C 109.5 . .
H8B C8 H8C 109.5 . .
N1 C9 H9A 109.5 . .
N1 C9 H9B 109.5 . .
N1 C9 H9C 109.5 . .
H9A C9 H9B 109.5 . .
H9A C9 H9C 109.5 . .
H9B C9 H9C 109.5 . .
O1 C10 C11 113.2(2) . .
O2 C10 O1 126.6(2) . .
O2 C10 C11 120.2(2) . .
N2 C11 C10 114.9(2) . .
N2 C11 H11A 108.5 . .
N2 C11 H11B 108.5 . .
C10 C11 H11A 108.5 . .
C10 C11 H11B 108.5 . .
H11A C11 H11B 107.5 . .
O3 C12 N2 122.5(3) . .
O3 C12 C13 122.1(3) . .
N2 C12 C13 115.3(2) . .
C12 C13 H13A 109.5 . .
C12 C13 H13B 109.5 . .
C12 C13 H13C 109.5 . .
H13A C13 H13B 109.5 . .
H13A C13 H13C 109.5 . .
H13B C13 H13C 109.5 . .
O4 Pd2 Pd2 83.18(5) . 2_656
O4 Pd2 O5 91.70(7) . 2_656
O4 Pd2 N3 171.35(8) . .
O5 Pd2 Pd2 76.37(5) 2_656 2_656
N3 Pd2 Pd2 105.06(6) . 2_656
N3 Pd2 O5 92.80(8) . 2_656
C14 Pd2 Pd2 108.53(7) . 2_656
C14 Pd2 O4 92.32(9) . .
C14 Pd2 O5 174.01(9) . 2_656
C14 Pd2 N3 82.66(10) . .
C23 O4 Pd2 122.73(16) . .
C23 O5 Pd2 127.10(16) . 2_656
C20 N3 Pd2 107.64(16) . .
C21 N3 Pd2 116.76(15) . .
C21 N3 C20 108.9(2) . .
C21 N3 C22 107.9(2) . .
C22 N3 Pd2 105.58(17) . .
C22 N3 C20 109.9(2) . .
C24 N4 H4A 120(2) . .
C25 N4 H4A 116(2) . .
C25 N4 C24 121.0(2) . .
C15 C14 Pd2 126.8(2) . .
C15 C14 C19 119.3(2) . .
C19 C14 Pd2 113.88(19) . .
C14 C15 H15 120.1 . .
C16 C15 C14 119.8(3) . .
C16 C15 H15 120.1 . .
C15 C16 H16 119.6 . .
C17 C16 C15 120.8(3) . .
C17 C16 H16 119.6 . .
C16 C17 H17 120.4 . .
C16 C17 C18 119.2(3) . .
C18 C17 H17 120.4 . .
C17 C18 Cl2 119.3(2) . .
C17 C18 H18 119.6 . .
C19 C18 Cl2 119.1(3) . .
C19 C18 C17 120.7(3) . .
C19 C18 H18 119.6 . .
C14 C19 C20 116.2(2) . .
C18 C19 C14 120.1(3) . .
C18 C19 C20 123.7(3) . .
N3 C20 C19 108.6(2) . .
N3 C20 H20A 110.0 . .
N3 C20 H20B 110.0 . .
C19 C20 H20A 110.0 . .
C19 C20 H20B 110.0 . .
H20A C20 H20B 108.4 . .
N3 C21 H21A 109.5 . .
N3 C21 H21B 109.5 . .
N3 C21 H21C 109.5 . .
H21A C21 H21B 109.5 . .
H21A C21 H21C 109.5 . .
H21B C21 H21C 109.5 . .
N3 C22 H22A 109.5 . .
N3 C22 H22B 109.5 . .
N3 C22 H22C 109.5 . .
H22A C22 H22B 109.5 . .
H22A C22 H22C 109.5 . .
H22B C22 H22C 109.5 . .
O4 C23 C24 114.3(2) . .
O5 C23 O4 126.9(2) . .
O5 C23 C24 118.8(2) . .
N4 C24 C23 113.7(2) . .
N4 C24 H24A 108.8 . .
N4 C24 H24B 108.8 . .
C23 C24 H24A 108.8 . .
C23 C24 H24B 108.8 . .
H24A C24 H24B 107.7 . .
O6 C25 N4 122.8(3) . .
O6 C25 C26 122.0(3) . .
N4 C25 C26 115.1(3) . .
C25 C26 H26A 109.5 . .
C25 C26 H26B 109.5 . .
C25 C26 H26C 109.5 . .
H26A C26 H26B 109.5 . .
H26A C26 H26C 109.5 . .
H26B C26 H26C 109.5 . .

loop_
_geom_bond_atom_site_label_1
_geom_bond_atom_site_label_2
_geom_bond_distance
_geom_bond_site_symmetry_2
Pd1 Pd1 3.0279(4) 2_656
Pd1 O1 2.0522(18) .
Pd1 O2 2.1571(17) 2_656
Pd1 N1 2.060(2) .
Pd1 C1 1.964(3) .
Cl1 C5 1.724(4) .
O1 C10 1.270(3) .
O2 C10 1.249(3) .
O3 C12 1.225(3) .
N1 C7 1.487(4) .
N1 C8 1.487(4) .
N1 C9 1.487(3) .
N2 H2 0.853(17) .
N2 C11 1.445(3) .
N2 C12 1.343(3) .
C1 C2 1.401(4) .
C1 C6 1.398(4) .
C2 H2A 0.9500 .
C2 C3 1.399(4) .
C3 H3 0.9500 .
C3 C4 1.367(5) .
C4 H4 0.9500 .
C4 C5 1.403(5) .
C5 H5 0.9500 .
C5 C6 1.389(4) .
C6 C7 1.503(4) .
C7 H7A 0.9900 .
C7 H7B 0.9900 .
C8 H8A 0.9800 .
C8 H8B 0.9800 .
C8 H8C 0.9800 .
C9 H9A 0.9800 .
C9 H9B 0.9800 .
C9 H9C 0.9800 .
C10 C11 1.518(3) .
C11 H11A 0.9900 .
C11 H11B 0.9900 .
C12 C13 1.508(4) .
C13 H13A 0.9800 .
C13 H13B 0.9800 .
C13 H13C 0.9800 .
Pd2 Pd2 2.9621(4) 2_656
Pd2 O4 2.0606(18) .
Pd2 O5 2.1512(17) 2_656
Pd2 N3 2.063(2) .
Pd2 C14 1.963(2) .
Cl2 C18 1.795(4) .
O4 C23 1.272(3) .
O5 C23 1.250(3) .
O6 C25 1.231(4) .
N3 C20 1.495(4) .
N3 C21 1.481(3) .
N3 C22 1.486(3) .
N4 H4A 0.868(17) .
N4 C24 1.443(3) .
N4 C25 1.350(4) .
C14 C15 1.399(4) .
C14 C19 1.401(4) .
C15 H15 0.9500 .
C15 C16 1.394(4) .
C16 H16 0.9500 .
C16 C17 1.388(5) .
C17 H17 0.9500 .
C17 C18 1.391(5) .
C18 H18 0.9500 .
C18 C19 1.387(4) .
C19 C20 1.496(4) .
C20 H20A 0.9900 .
C20 H20B 0.9900 .
C21 H21A 0.9800 .
C21 H21B 0.9800 .
C21 H21C 0.9800 .
C22 H22A 0.9800 .
C22 H22B 0.9800 .
C22 H22C 0.9800 .
C23 C24 1.525(3) .
C24 H24A 0.9900 .
C24 H24B 0.9900 .
C25 C26 1.507(4) .
C26 H26A 0.9800 .
C26 H26B 0.9800 .
C26 H26C 0.9800 .

loop_
_geom_torsion_atom_site_label_1
_geom_torsion_atom_site_label_2
_geom_torsion_atom_site_label_3
_geom_torsion_atom_site_label_4
_geom_torsion
_geom_torsion_site_symmetry_1
Pd1 O1 C10 O2 6.0(4) .
Pd1 O1 C10 C11 -174.51(17) .
Pd1 O2 C10 O1 12.7(4) 2_656
Pd1 O2 C10 C11 -166.77(18) 2_656
Pd1 N1 C7 C6 -35.3(3) .
Pd1 C1 C2 C3 -179.4(2) .
Pd1 C1 C6 C5 177.8(2) .
Pd1 C1 C6 C7 -3.5(3) .
Cl1 C5 C6 C1 -172.4(3) .
Cl1 C5 C6 C7 9.1(5) .
O1 C10 C11 N2 177.5(2) .
O2 C10 C11 N2 -2.9(4) .
C1 C2 C3 C4 1.4(5) .
C1 C6 C7 N1 26.5(4) .
C2 C1 C6 C5 -0.8(4) .
C2 C1 C6 C7 177.9(3) .
C2 C3 C4 C5 -0.1(5) .
C3 C4 C5 Cl1 173.0(3) .
C3 C4 C5 C6 -1.6(5) .
C4 C5 C6 C1 2.1(5) .
C4 C5 C6 C7 -176.4(3) .
C5 C6 C7 N1 -154.9(3) .
C6 C1 C2 C3 -1.0(4) .
C8 N1 C7 C6 80.2(3) .
C9 N1 C7 C6 -161.3(2) .
C11 N2 C12 O3 0.6(4) .
C11 N2 C12 C13 177.9(3) .
C12 N2 C11 C10 112.2(3) .
Pd2 O4 C23 O5 -5.4(4) .
Pd2 O4 C23 C24 175.37(16) .
Pd2 O5 C23 O4 -14.6(4) 2_656
Pd2 O5 C23 C24 164.63(17) 2_656
Pd2 N3 C20 C19 34.9(3) .
Pd2 C14 C15 C16 -179.2(2) .
Pd2 C14 C19 C18 -179.2(2) .
Pd2 C14 C19 C20 2.0(3) .
Cl2 C18 C19 C14 167.2(2) .
Cl2 C18 C19 C20 -14.0(5) .
O4 C23 C24 N4 -179.8(2) .
O5 C23 C24 N4 0.9(3) .
C14 C15 C16 C17 -1.4(4) .
C14 C19 C20 N3 -25.3(4) .
C15 C14 C19 C18 0.0(4) .
C15 C14 C19 C20 -178.8(3) .
C15 C16 C17 C18 -0.6(5) .
C16 C17 C18 Cl2 -167.0(3) .
C16 C17 C18 C19 2.3(5) .
C17 C18 C19 C14 -2.0(5) .
C17 C18 C19 C20 176.7(3) .
C18 C19 C20 N3 155.9(3) .
C19 C14 C15 C16 1.7(4) .
C21 N3 C20 C19 162.4(2) .
C22 N3 C20 C19 -79.6(3) .
C24 N4 C25 O6 -8.7(4) .
C24 N4 C25 C26 174.6(2) .
C25 N4 C24 C23 -82.8(3) .
